data_7124456
loop_
_publ_author_name
'Wang, Feng'
'Hu, Jun-Chao'
'Sun, Shanshan'
'Li, Ming-De'
'Xia, Wu'
'Wu, Jin'
'Liu, Hongfang'

_publ_section_title
;
 A biomimetic self-assembly Cobaloxime@CdS/rGO hybrid for boosting
 photocatalytic H2 production
;
_journal_name_full 'Chemical Communications'
_journal_paper_doi 10.1039/C9CC08512B
_journal_year 2019
_chemical_formula_moiety 'C34 H36 Cl Co N6 O5, 0.5(C H Cl3), 0.5(H2 O)'
_chemical_formula_sum 'C34.5 H37.5 Cl2.5 Co N6 O5.5'
_chemical_formula_weight 771.76
_space_group_crystal_system triclinic
_space_group_IT_number 2
_space_group_name_Hall '-P 1'
_space_group_name_H-M_alt 'P -1'
_atom_sites_solution_hydrogens mixed
_audit_creation_date 2019-11-04
_audit_creation_method
;
Olex2 1.2
(compiled 2018.05.29 svn.r3508 for OlexSys, GUI svn.r5506)
;
_audit_update_record
;
2019-11-05 deposited with the CCDC.	2019-11-06 downloaded from the CCDC.
;
_cell_angle_alpha 95.311(2)
_cell_angle_beta 91.077(2)
_cell_angle_gamma 95.834(2)
_cell_formula_units_Z 4
_cell_length_a 8.8077(6)
_cell_length_b 14.2501(11)
_cell_length_c 28.349(2)
_cell_measurement_reflns_used 3157
_cell_measurement_temperature 296(2)
_cell_measurement_theta_max 19.39
_cell_measurement_theta_min 2.33
_cell_volume 3523.0(4)
_computing_cell_refinement 'SAINT v7.68A (Bruker, 2009)'
_computing_data_collection 'Bruker APEX2'
_computing_data_reduction 'SAINT v7.68A (Bruker, 2009)'
_computing_molecular_graphics 'Olex2 (Dolomanov et al., 2009)'
_computing_publication_material 'Olex2 (Dolomanov et al., 2009)'
_computing_structure_refinement 'ShelXL (Sheldrick, 2015)'
_computing_structure_solution 'XS (Sheldrick, 2008)'
_diffrn_ambient_temperature 296(2)
_diffrn_detector 'Bruker PHOTON 100 area detector'
_diffrn_detector_area_resol_mean 7.9
_diffrn_detector_type 'CMOS area detector'
_diffrn_measured_fraction_theta_full 0.946
_diffrn_measured_fraction_theta_max 0.946
_diffrn_measurement_device 'three-circle diffractometer'
_diffrn_measurement_device_type 'Bruker APEX-II CCD'
_diffrn_measurement_method '\f and \w scans'
_diffrn_radiation_monochromator 'mirror optics'
_diffrn_radiation_probe x-ray
_diffrn_radiation_type MoK\a
_diffrn_radiation_wavelength 0.71073
_diffrn_reflns_av_R_equivalents 0.0630
_diffrn_reflns_av_unetI/netI 0.1200
_diffrn_reflns_Laue_measured_fraction_full 0.946
_diffrn_reflns_Laue_measured_fraction_max 0.946
_diffrn_reflns_limit_h_max 10
_diffrn_reflns_limit_h_min -9
_diffrn_reflns_limit_k_max 16
_diffrn_reflns_limit_k_min -15
_diffrn_reflns_limit_l_max 32
_diffrn_reflns_limit_l_min -31
_diffrn_reflns_number 25133
_diffrn_reflns_point_group_measured_fraction_full 0.946
_diffrn_reflns_point_group_measured_fraction_max 0.946
_diffrn_reflns_theta_full 23.995
_diffrn_reflns_theta_max 23.995
_diffrn_reflns_theta_min 1.443
_diffrn_source 'microfocus sealed X-ray tube'
_diffrn_source_type 'Incoatec I\ms'
_diffrn_standards_number 0
_exptl_absorpt_coefficient_mu 0.729
_exptl_absorpt_correction_T_max 0.7452
_exptl_absorpt_correction_T_min 0.6735
_exptl_absorpt_correction_type multi-scan
_exptl_absorpt_process_details 'SADABS-2008/1 (Bruker,2008)'
_exptl_crystal_colour yellow
_exptl_crystal_colour_primary yellow
_exptl_crystal_density_diffrn 1.455
_exptl_crystal_description plate
_exptl_crystal_F_000 1600
_exptl_crystal_size_max 0.06
_exptl_crystal_size_mid 0.05
_exptl_crystal_size_min 0.04
_refine_diff_density_max 0.817
_refine_diff_density_min -0.760
_refine_diff_density_rms 0.076
_refine_ls_extinction_method none
_refine_ls_goodness_of_fit_ref 1.013
_refine_ls_hydrogen_treatment mixed
_refine_ls_matrix_type full
_refine_ls_number_parameters 907
_refine_ls_number_reflns 10443
_refine_ls_number_restraints 161
_refine_ls_restrained_S_all 1.048
_refine_ls_R_factor_all 0.1515
_refine_ls_R_factor_gt 0.0704
_refine_ls_shift/su_max 0.000
_refine_ls_shift/su_mean 0.000
_refine_ls_structure_factor_coef Fsqd
_refine_ls_weighting_details 'w=1/[\s^2^(Fo^2^)+(0.0945P)^2^+1.7962P] where P=(Fo^2^+2Fc^2^)/3'
_refine_ls_weighting_scheme calc
_refine_ls_wR_factor_gt 0.1621
_refine_ls_wR_factor_ref 0.2019
_reflns_Friedel_coverage 0.000
_reflns_number_gt 5469
_reflns_number_total 10443
_reflns_threshold_expression 'I > 2\s(I)'
_cod_data_source_file c9cc08512b2.cif
_cod_data_source_block mo_191030b_0m
_cod_original_formula_sum 'C34.50 H37.50 Cl2.50 Co N6 O5.50'
_cod_database_code 7124456
_shelx_shelxl_version_number 2018/3
_shelx_space_group_comment
;
The symmetry employed for this shelxl refinement is uniquely defined
by the following loop, which should always be used as a source of
symmetry information in preference to the above space-group names.
They are only intended as comments.
;
_shelx_estimated_absorpt_t_max 0.971
_shelx_estimated_absorpt_t_min 0.958
_olex2_refinement_description
;
1. Fixed Uiso
 At 1.2 times of:
  All C(H) groups, All C(H,H) groups, All N(H) groups
 At 1.5 times of:
  All C(H,H,H) groups, All O(H,H) groups
2. Restrained distances
 C28-C23 = C23-C22 = C31-C22 = C31-C30 = C30-C29
 1.39 with sigma of 0.01
 C22-C21 = C21-C20 = C20-C19 = C24-C19 = C28-C23 = C24-C23 = C25-C24 = C26-C25
 = C27-C26
 1.39 with sigma of 0.01
 O4-H4 = O4A-H4AD = O2A-H2A = O2-H2
 0.95 with sigma of 0.02
 H2A-N2A
 2 with sigma of 0.04
 H4AD-N4A = H4-N4 = H2-N2
 2 with sigma of 0.04
 H4AD-O1A
 1.6 with sigma of 0.04
3. Uiso/Uaniso restraints and constraints
Uanis(C21) \\sim Ueq, Uanis(C22) \\sim Ueq, Uanis(C27) \\sim Ueq, Uanis(C34)
\\sim Ueq, Uanis(C33) \\sim Ueq, Uanis(C32) \\sim Ueq, Uanis(C29) \\sim Ueq,
Uanis(C28) \\sim Ueq, Uanis(C30) \\sim Ueq, Uanis(C31) \\sim Ueq, Uanis(C22)
\\sim Ueq: with sigma of 0.01 and sigma for terminal atoms of 0.02
Uanis(C19A) \\sim Ueq, Uanis(C24A) \\sim Ueq, Uanis(C26A) \\sim Ueq,
Uanis(C27A) \\sim Ueq, Uanis(C32A) \\sim Ueq, Uanis(C33A) \\sim Ueq,
Uanis(C29A) \\sim Ueq, Uanis(C30A) \\sim Ueq, Uanis(C31A) \\sim Ueq: with sigma
of 0.01 and sigma for terminal atoms of 0.02
Uanis(Cl2) \\sim Ueq, Uanis(Cl0A) \\sim Ueq, Uanis(C0AA) \\sim Ueq, Uanis(Cl3)
\\sim Ueq: with sigma of 0.01 and sigma for terminal atoms of 0.02
4.a Free rotating group:
 O5(H5D,H5E)
4.b Ternary CH refined with riding coordinates:
 C0AA(H0AA)
4.c Secondary CH2 refined with riding coordinates:
 C14A(H14C,H14D), C16A(H16C,H16D), C17A(H17C,H17D), C18A(H18C,H18D), C14(H14A,
 H14B), C16(H16A,H16B), C17(H17A,H17B), C18(H18A,H18B)
4.d Aromatic/amide H refined with riding coordinates:
 C9A(H9A), C10A(H10A), C12A(H12A), C13A(H13A), C20A(H20A), C21A(H21A),
 C25A(H25A), C26A(H26A), C30A(H30A), C31A(H31A), C32A(H32A), C33A(H33A),
 C34A(H34A), N6A(H6A), C9(H9), C10(H10), C12(H12), C13(H13), C20(H20), C21(H21),
  C25(H25), C26(H26), C34(H34), C33(H33), C32(H32), C31(H31), C30(H30), N6(H6)
4.e Fitted hexagon refined as free rotating group:
 C27(C34,C33,C32,C29,C28)
4.f Idealised Me refined as rotating group:
 C1(H1A,H1B,H1C), C1A(H1AA,H1AB,H1AC), C4A(H4AA,H4AB,H4AC), C5A(H5AA,H5AB,
 H5AC), C8A(H8AA,H8AB,H8AC), C4(H4A,H4B,H4C), C5(H5A,H5B,H5C), C8(H8A,H8B,H8C)
;
_olex2_submission_special_instructions 'No special instructions were received'

loop_
_space_group_symop_operation_xyz
'x, y, z'
'-x, -y, -z'

loop_
_atom_site_label
_atom_site_type_symbol
_atom_site_fract_x
_atom_site_fract_y
_atom_site_fract_z
_atom_site_U_iso_or_equiv
_atom_site_adp_type
_atom_site_occupancy
_atom_site_site_symmetry_order
_atom_site_calc_flag
_atom_site_refinement_flags_posn
_atom_site_refinement_flags_adp
C1 C 0.7505(11) 0.1814(7) 0.3681(4) 0.102(4) Uani 1 1 d . .
H1A H 0.819968 0.133756 0.363892 0.153 Uiso 1 1 calc GR .
H1B H 0.693724 0.172969 0.396205 0.153 Uiso 1 1 calc GR .
H1C H 0.806888 0.243024 0.370990 0.153 Uiso 1 1 calc GR .
C1A C -0.2295(8) 0.4600(5) 0.4852(3) 0.050(2) Uani 1 1 d . .
H1AA H -0.323420 0.421922 0.489825 0.075 Uiso 1 1 calc GR .
H1AB H -0.166886 0.465652 0.513645 0.075 Uiso 1 1 calc GR .
H1AC H -0.176558 0.430716 0.459483 0.075 Uiso 1 1 calc GR .
C2A C -0.2635(7) 0.5567(5) 0.4740(2) 0.0350(17) Uani 1 1 d . .
C3A C -0.3745(7) 0.5718(5) 0.4372(2) 0.0370(17) Uani 1 1 d . .
C4A C -0.4765(8) 0.4936(5) 0.4111(3) 0.054(2) Uani 1 1 d . .
H4AA H -0.418166 0.442414 0.401017 0.081 Uiso 1 1 calc GR .
H4AB H -0.521725 0.516505 0.383854 0.081 Uiso 1 1 calc GR .
H4AC H -0.555515 0.471605 0.431485 0.081 Uiso 1 1 calc GR .
C5A C -0.1089(10) 0.9990(5) 0.5582(3) 0.067(3) Uani 1 1 d . .
H5AA H -0.056058 1.049656 0.542962 0.101 Uiso 1 1 calc GR .
H5AB H -0.038420 0.972849 0.578304 0.101 Uiso 1 1 calc GR .
H5AC H -0.188630 1.022991 0.576977 0.101 Uiso 1 1 calc GR .
C6A C -0.1766(8) 0.9239(5) 0.5216(3) 0.0426(19) Uani 1 1 d . .
C7A C -0.2819(8) 0.9413(5) 0.4844(3) 0.046(2) Uani 1 1 d . .
C8A C -0.3243(9) 1.0365(5) 0.4758(3) 0.068(3) Uani 1 1 d . .
H8AA H -0.374266 1.062821 0.502981 0.102 Uiso 1 1 calc GR .
H8AB H -0.392061 1.031127 0.448544 0.102 Uiso 1 1 calc GR .
H8AC H -0.233882 1.077157 0.470265 0.102 Uiso 1 1 calc GR .
C9A C -0.1192(7) 0.7841(4) 0.3869(2) 0.0369(17) Uani 1 1 d . .
H9A H -0.217263 0.794840 0.377580 0.044 Uiso 1 1 calc R .
C10A C -0.0033(7) 0.7962(5) 0.3553(2) 0.0384(17) Uani 1 1 d . .
H10A H -0.023318 0.815736 0.325640 0.046 Uiso 1 1 calc R .
C11A C 0.1424(7) 0.7793(4) 0.3681(2) 0.0334(16) Uani 1 1 d . .
C12A C 0.1653(7) 0.7496(5) 0.4124(2) 0.0385(17) Uani 1 1 d . .
H12A H 0.261345 0.735559 0.421916 0.046 Uiso 1 1 calc R .
C13A C 0.0446(7) 0.7409(4) 0.4422(2) 0.0350(16) Uani 1 1 d . .
H13A H 0.062291 0.722584 0.472242 0.042 Uiso 1 1 calc R .
C14A C 0.2771(7) 0.7932(5) 0.3353(3) 0.0444(19) Uani 1 1 d . .
H14C H 0.345962 0.846695 0.348943 0.053 Uiso 1 1 calc R .
H14D H 0.332136 0.737488 0.334426 0.053 Uiso 1 1 calc R .
C15A C 0.1810(8) 0.7404(7) 0.2554(3) 0.050(2) Uani 1 1 d . .
C16A C 0.1498(9) 0.7665(6) 0.2062(3) 0.066(2) Uani 1 1 d . .
H16C H 0.057389 0.729066 0.193607 0.079 Uiso 1 1 calc R .
H16D H 0.130157 0.832539 0.208431 0.079 Uiso 1 1 calc R .
C17A C 0.2740(8) 0.7532(6) 0.1715(2) 0.057(2) Uani 1 1 d . .
H17C H 0.303495 0.689392 0.171286 0.069 Uiso 1 1 calc R .
H17D H 0.362875 0.797377 0.180859 0.069 Uiso 1 1 calc R .
C18A C 0.2182(9) 0.7698(8) 0.1220(3) 0.086(3) Uani 1 1 d . .
H18C H 0.171070 0.828589 0.124209 0.103 Uiso 1 1 calc R .
H18D H 0.139363 0.719181 0.111454 0.103 Uiso 1 1 calc R .
C19A C 0.3389(10) 0.7748(8) 0.0839(3) 0.074(3) Uani 1 1 d . U
C20A C 0.3478(12) 0.6975(8) 0.0513(4) 0.092(3) Uani 1 1 d . .
H20A H 0.286189 0.641604 0.054533 0.111 Uiso 1 1 calc R .
C21A C 0.4484(14) 0.7010(9) 0.0130(4) 0.103(4) Uani 1 1 d . .
H21A H 0.453604 0.647545 -0.008103 0.124 Uiso 1 1 calc R .
C22A C 0.5376(11) 0.7827(9) 0.0070(3) 0.082(3) Uani 1 1 d . .
C23A C 0.5328(10) 0.8627(8) 0.0400(3) 0.069(3) Uani 1 1 d . .
C24A C 0.4365(9) 0.8581(7) 0.0791(3) 0.062(2) Uani 1 1 d . U
C25A C 0.4402(11) 0.9420(8) 0.1117(3) 0.077(3) Uani 1 1 d . .
H25A H 0.375922 0.941458 0.137323 0.092 Uiso 1 1 calc R .
C26A C 0.5303(12) 1.0189(8) 0.1067(4) 0.089(3) Uani 1 1 d . U
H26A H 0.528543 1.070724 0.129114 0.106 Uiso 1 1 calc R .
C27A C 0.6306(12) 1.0264(8) 0.0684(4) 0.083(3) Uani 1 1 d . U
C28A C 0.6289(10) 0.9459(9) 0.0350(3) 0.075(3) Uani 1 1 d . .
C29A C 0.7281(11) 0.9510(9) -0.0056(4) 0.090(3) Uani 1 1 d . U
C30A C 0.7217(13) 0.8683(10) -0.0378(4) 0.099(3) Uani 1 1 d . U
H30A H 0.783479 0.870000 -0.064022 0.118 Uiso 1 1 calc R .
C31A C 0.6358(12) 0.7905(9) -0.0332(4) 0.092(3) Uani 1 1 d . U
H31A H 0.637148 0.739227 -0.055972 0.110 Uiso 1 1 calc R .
C32A C 0.8201(13) 1.0357(10) -0.0087(4) 0.106(4) Uani 1 1 d . U
H32A H 0.883593 1.041439 -0.034345 0.127 Uiso 1 1 calc R .
C33A C 0.8189(15) 1.1102(10) 0.0249(5) 0.119(4) Uani 1 1 d . U
H33A H 0.882977 1.165173 0.021699 0.142 Uiso 1 1 calc R .
C34A C 0.7282(14) 1.1076(9) 0.0629(5) 0.113(4) Uani 1 1 d . .
H34A H 0.731055 1.159853 0.085260 0.136 Uiso 1 1 calc R .
Cl1A Cl -0.4514(2) 0.73874(12) 0.52754(7) 0.0507(5) Uani 1 1 d . .
Co1A Co -0.26296(9) 0.74856(6) 0.47588(3) 0.0318(3) Uani 1 1 d . .
N1A N -0.1979(6) 0.6347(4) 0.49526(19) 0.0330(13) Uani 1 1 d . .
N2A N -0.3845(6) 0.6611(4) 0.43304(19) 0.0351(14) Uani 1 1 d D .
N3A N -0.3347(6) 0.8630(4) 0.4587(2) 0.0404(15) Uani 1 1 d . .
N4A N -0.1479(6) 0.8350(4) 0.5211(2) 0.0387(14) Uani 1 1 d D .
N5A N -0.0970(5) 0.7575(3) 0.43020(19) 0.0286(13) Uani 1 1 d . .
N6A N 0.2376(6) 0.8092(4) 0.2875(2) 0.0473(16) Uani 1 1 d . .
H6A H 0.251239 0.866077 0.279324 0.057 Uiso 1 1 calc R .
O1A O -0.0938(5) 0.6354(3) 0.52985(16) 0.0430(12) Uani 1 1 d D .
O2A O -0.4815(5) 0.6884(4) 0.40144(18) 0.0494(13) Uani 1 1 d D .
O3A O -0.4381(5) 0.8632(3) 0.42349(18) 0.0515(13) Uani 1 1 d . .
O4A O -0.0543(6) 0.8081(4) 0.55378(18) 0.0507(13) Uani 1 1 d D .
O5A O 0.1550(7) 0.6592(4) 0.2663(2) 0.0753(17) Uani 1 1 d . .
C2 C 0.6444(10) 0.1728(6) 0.3268(3) 0.061(2) Uani 1 1 d . .
C3 C 0.6787(10) 0.2140(5) 0.2820(4) 0.059(2) Uani 1 1 d . .
C4 C 0.8324(9) 0.2605(6) 0.2720(4) 0.089(3) Uani 1 1 d . .
H4A H 0.870787 0.301913 0.299117 0.134 Uiso 1 1 calc GR .
H4B H 0.824691 0.296449 0.245174 0.134 Uiso 1 1 calc GR .
H4C H 0.900690 0.212910 0.265128 0.134 Uiso 1 1 calc GR .
C5 C 0.0241(11) 0.0814(7) 0.1710(3) 0.091(3) Uani 1 1 d . .
H5A H 0.045830 0.028377 0.149702 0.137 Uiso 1 1 calc GR .
H5B H 0.039123 0.138349 0.155238 0.137 Uiso 1 1 calc GR .
H5C H -0.079889 0.072156 0.180585 0.137 Uiso 1 1 calc GR .
C6 C 0.1287(10) 0.0899(6) 0.2137(3) 0.059(2) Uani 1 1 d . .
C7 C 0.0917(9) 0.0476(5) 0.2576(3) 0.058(2) Uani 1 1 d . .
C8 C -0.0581(9) -0.0035(6) 0.2672(3) 0.080(3) Uani 1 1 d . .
H8A H -0.138613 0.030052 0.255909 0.121 Uiso 1 1 calc GR .
H8B H -0.066823 -0.007430 0.300648 0.121 Uiso 1 1 calc GR .
H8C H -0.065904 -0.066209 0.251114 0.121 Uiso 1 1 calc GR .
C9 C 0.2720(8) 0.3166(5) 0.2708(3) 0.0473(19) Uani 1 1 d . .
H9 H 0.287490 0.308983 0.238328 0.057 Uiso 1 1 calc R .
C10 C 0.2140(8) 0.3986(5) 0.2903(3) 0.049(2) Uani 1 1 d . .
H10 H 0.190393 0.444337 0.270778 0.059 Uiso 1 1 calc R .
C11 C 0.1916(7) 0.4123(5) 0.3376(3) 0.0401(18) Uani 1 1 d . .
C12 C 0.2237(8) 0.3412(5) 0.3647(3) 0.0471(19) Uani 1 1 d . .
H12 H 0.207964 0.347247 0.397104 0.056 Uiso 1 1 calc R .
C13 C 0.2792(8) 0.2609(5) 0.3437(3) 0.049(2) Uani 1 1 d . .
H13 H 0.298781 0.213368 0.362657 0.059 Uiso 1 1 calc R .
C14 C 0.1372(8) 0.5022(5) 0.3608(3) 0.053(2) Uani 1 1 d . .
H14A H 0.096048 0.489663 0.391371 0.063 Uiso 1 1 calc R .
H14B H 0.223871 0.549922 0.366346 0.063 Uiso 1 1 calc R .
C15 C -0.1247(9) 0.5080(6) 0.3357(3) 0.052(2) Uani 1 1 d . .
C16 C -0.2341(9) 0.5581(6) 0.3089(3) 0.061(2) Uani 1 1 d . .
H16A H -0.177459 0.599065 0.288438 0.073 Uiso 1 1 calc R .
H16B H -0.287830 0.597765 0.331167 0.073 Uiso 1 1 calc R .
C17 C -0.3503(9) 0.4902(6) 0.2789(3) 0.065(2) Uani 1 1 d . .
H17A H -0.398065 0.444055 0.298607 0.078 Uiso 1 1 calc R .
H17B H -0.297898 0.456184 0.253997 0.078 Uiso 1 1 calc R .
C18 C -0.4742(9) 0.5415(6) 0.2565(3) 0.072(3) Uani 1 1 d . .
H18A H -0.544585 0.495207 0.237780 0.086 Uiso 1 1 calc R .
H18B H -0.531363 0.571557 0.281548 0.086 Uiso 1 1 calc R .
C19 C -0.4109(9) 0.6155(6) 0.2254(3) 0.063(2) Uani 1 1 d D .
C20 C -0.3969(9) 0.7095(6) 0.2443(3) 0.075(3) Uani 1 1 d D .
H20 H -0.428447 0.725196 0.274861 0.090 Uiso 1 1 calc R .
C21 C -0.3359(10) 0.7800(7) 0.2175(3) 0.080(3) Uani 1 1 d D U
H21 H -0.329163 0.842744 0.230397 0.096 Uiso 1 1 calc R .
C24 C -0.3624(9) 0.5921(6) 0.1792(3) 0.060(2) Uani 1 1 d D .
C25 C -0.3732(11) 0.4974(6) 0.1591(4) 0.085(3) Uani 1 1 d D .
H25 H -0.415194 0.449187 0.176322 0.102 Uiso 1 1 calc R .
C26 C -0.3224(12) 0.4752(7) 0.1140(4) 0.105(4) Uani 1 1 d D .
H26 H -0.332734 0.412708 0.100584 0.127 Uiso 1 1 calc R .
C27 C -0.2551(8) 0.5478(6) 0.0888(3) 0.107(4) Uani 1 1 d D U
C34 C -0.1985(10) 0.5241(6) 0.0443(3) 0.146(5) Uani 1 1 d G U
H34 H -0.205581 0.461052 0.031883 0.176 Uiso 1 1 calc R .
C33 C -0.1311(9) 0.5946(8) 0.0184(2) 0.145(5) Uani 1 1 d G U
H33 H -0.093192 0.578772 -0.011320 0.175 Uiso 1 1 calc R .
C32 C -0.1205(8) 0.6889(7) 0.0370(3) 0.139(5) Uani 1 1 d G U
H32 H -0.075419 0.736095 0.019702 0.167 Uiso 1 1 calc R .
C29 C -0.1772(9) 0.7126(5) 0.0815(3) 0.107(4) Uani 1 1 d DG U
C28 C -0.2445(8) 0.6421(7) 0.1074(2) 0.087(3) Uani 1 1 d DG U
C31 C -0.2240(11) 0.8335(7) 0.1453(4) 0.098(3) Uani 1 1 d D U
H31 H -0.220187 0.897026 0.156806 0.118 Uiso 1 1 calc R .
C22 C -0.2847(9) 0.7602(6) 0.1722(3) 0.073(3) Uani 1 1 d D U
C23 C -0.2974(9) 0.6650(6) 0.1528(3) 0.068(2) Uani 1 1 d D .
C30 C -0.1709(12) 0.8062(7) 0.1015(4) 0.107(4) Uani 1 1 d D U
H30 H -0.127747 0.853403 0.083826 0.129 Uiso 1 1 calc R .
Cl1 Cl 0.4703(2) -0.00405(14) 0.24116(7) 0.0625(6) Uani 1 1 d . .
Co1 Co 0.38494(11) 0.13163(7) 0.27029(4) 0.0455(3) Uani 1 1 d . .
N1 N 0.5080(8) 0.1278(4) 0.3258(2) 0.0560(17) Uani 1 1 d . .
N2 N 0.5665(7) 0.2025(4) 0.2518(3) 0.0528(17) Uani 1 1 d D .
N3 N 0.2666(8) 0.1337(4) 0.2141(2) 0.0528(17) Uani 1 1 d . .
N4 N 0.2052(7) 0.0601(4) 0.2885(2) 0.0521(17) Uani 1 1 d D .
N5 N 0.3060(6) 0.2484(4) 0.2976(2) 0.0403(14) Uani 1 1 d . .
N6 N 0.0217(7) 0.5394(4) 0.3329(2) 0.0483(16) Uani 1 1 d . .
H6 H 0.048264 0.582252 0.314366 0.058 Uiso 1 1 calc R .
O1 O 0.4601(7) 0.0812(4) 0.36302(19) 0.0707(16) Uani 1 1 d . .
O2 O 0.5793(7) 0.2349(4) 0.2093(2) 0.0726(17) Uani 1 1 d D .
O3 O 0.3210(6) 0.1756(4) 0.17674(18) 0.0661(16) Uani 1 1 d . .
O4 O 0.1961(7) 0.0250(4) 0.3300(2) 0.0640(15) Uani 1 1 d D .
O0AA O -0.1665(6) 0.4442(4) 0.3601(2) 0.0787(18) Uani 1 1 d . .
Cl0A Cl 0.0456(7) 0.4965(5) 0.18380(15) 0.231(3) Uani 1 1 d . U
Cl2 Cl 0.2561(6) 0.4529(5) 0.1192(2) 0.258(3) Uani 1 1 d . U
Cl3 Cl 0.0111(11) 0.3240(4) 0.1234(4) 0.367(5) Uani 1 1 d . U
C0AA C 0.0688(16) 0.4375(9) 0.1323(5) 0.136(5) Uani 1 1 d . U
H0AA H 0.013884 0.468409 0.108695 0.163 Uiso 1 1 calc R .
O5 O -0.3402(13) -0.0854(11) 0.3309(5) 0.187(4) Uani 1 1 d . .
H5D H -0.380239 -0.094001 0.357372 0.281 Uiso 1 1 d G .
H5E H -0.402545 -0.061538 0.313334 0.281 Uiso 1 1 d G .
H2A H -0.505(12) 0.753(3) 0.407(3) 0.19(6) Uiso 1 1 d D .
H4AD H -0.047(10) 0.7411(16) 0.552(3) 0.14(4) Uiso 1 1 d D .
H4 H 0.290(5) 0.039(6) 0.349(2) 0.13(4) Uiso 1 1 d D .
H2 H 0.491(6) 0.229(8) 0.189(2) 0.17(6) Uiso 1 1 d D .

loop_
_atom_site_aniso_label
_atom_site_aniso_U_11
_atom_site_aniso_U_22
_atom_site_aniso_U_33
_atom_site_aniso_U_23
_atom_site_aniso_U_13
_atom_site_aniso_U_12
C1 0.102(8) 0.089(8) 0.115(9) 0.008(7) -0.044(7) 0.012(6)
C1A 0.047(5) 0.036(4) 0.069(6) 0.009(4) -0.001(4) 0.009(3)
C2A 0.032(4) 0.032(4) 0.042(4) 0.007(4) 0.009(3) 0.002(3)
C3A 0.031(4) 0.031(4) 0.048(5) -0.002(4) 0.006(3) 0.003(3)
C4A 0.046(5) 0.042(5) 0.068(6) -0.009(4) -0.008(4) -0.005(4)
C5A 0.097(7) 0.038(5) 0.058(6) -0.018(4) 0.027(5) -0.016(4)
C6A 0.046(5) 0.035(5) 0.046(5) 0.002(4) 0.024(4) -0.003(3)
C7A 0.048(5) 0.026(4) 0.066(6) 0.009(4) 0.027(4) 0.005(3)
C8A 0.065(6) 0.032(4) 0.112(8) 0.018(5) 0.024(5) 0.011(4)
C9A 0.027(4) 0.039(4) 0.044(5) -0.004(4) -0.009(3) 0.006(3)
C10A 0.038(4) 0.042(4) 0.037(4) 0.010(4) 0.000(3) 0.005(3)
C11A 0.031(4) 0.026(4) 0.043(5) -0.004(3) 0.006(3) 0.004(3)
C12A 0.029(4) 0.044(4) 0.044(5) 0.009(4) 0.002(3) 0.010(3)
C13A 0.029(4) 0.040(4) 0.037(4) 0.007(3) -0.001(3) 0.003(3)
C14A 0.034(4) 0.047(5) 0.052(5) 0.003(4) 0.010(4) 0.003(3)
C15A 0.040(5) 0.063(6) 0.049(6) 0.010(5) 0.015(4) 0.013(4)
C16A 0.058(5) 0.094(7) 0.047(5) 0.016(5) 0.005(4) 0.015(5)
C17A 0.050(5) 0.083(6) 0.039(5) 0.007(4) -0.003(4) 0.010(4)
C18A 0.052(6) 0.160(10) 0.050(6) 0.030(6) -0.001(4) 0.018(6)
C19A 0.066(5) 0.109(7) 0.048(5) 0.009(5) -0.005(4) 0.016(5)
C20A 0.099(8) 0.112(9) 0.063(7) 0.007(7) -0.009(6) -0.005(6)
C21A 0.119(10) 0.134(11) 0.053(7) -0.009(7) 0.008(7) 0.006(8)
C22A 0.068(7) 0.124(10) 0.060(7) 0.014(7) 0.020(5) 0.033(6)
C23A 0.052(6) 0.117(9) 0.044(6) 0.017(6) 0.007(4) 0.031(6)
C24A 0.058(5) 0.083(6) 0.048(5) 0.011(5) -0.005(4) 0.016(4)
C25A 0.076(7) 0.119(9) 0.042(6) 0.014(6) 0.007(5) 0.039(6)
C26A 0.091(6) 0.101(7) 0.077(6) 0.012(6) 0.004(5) 0.019(6)
C27A 0.078(6) 0.085(6) 0.088(7) 0.020(6) -0.006(5) 0.016(5)
C28A 0.053(6) 0.118(9) 0.063(7) 0.034(7) 0.010(5) 0.028(6)
C29A 0.073(6) 0.111(7) 0.093(7) 0.038(6) -0.001(5) 0.023(5)
C30A 0.100(7) 0.127(8) 0.077(6) 0.027(6) 0.018(5) 0.035(6)
C31A 0.098(6) 0.110(7) 0.071(6) 0.002(6) 0.011(5) 0.034(6)
C32A 0.086(6) 0.128(8) 0.112(7) 0.050(7) 0.006(6) 0.025(6)
C33A 0.113(7) 0.121(8) 0.126(8) 0.040(7) 0.002(7) 0.002(6)
C34A 0.110(10) 0.111(10) 0.123(11) 0.033(8) -0.011(8) 0.010(8)
Cl1A 0.0456(11) 0.0429(11) 0.0646(13) 0.0069(10) 0.0242(10) 0.0035(8)
Co1A 0.0271(5) 0.0270(5) 0.0417(6) 0.0035(4) 0.0049(4) 0.0043(4)
N1A 0.027(3) 0.036(4) 0.038(4) 0.006(3) 0.000(3) 0.005(3)
N2A 0.023(3) 0.044(4) 0.040(4) 0.008(3) 0.003(3) 0.006(3)
N3A 0.031(3) 0.040(4) 0.054(4) 0.014(3) 0.012(3) 0.010(3)
N4A 0.039(4) 0.035(4) 0.042(4) 0.004(3) 0.005(3) 0.001(3)
N5A 0.021(3) 0.025(3) 0.039(4) 0.003(3) 0.001(2) 0.002(2)
N6A 0.050(4) 0.046(4) 0.048(4) 0.013(4) 0.013(3) 0.007(3)
O1A 0.039(3) 0.044(3) 0.047(3) 0.009(2) -0.004(2) 0.005(2)
O2A 0.034(3) 0.051(3) 0.064(4) 0.008(3) -0.010(3) 0.009(2)
O3A 0.041(3) 0.049(3) 0.069(4) 0.019(3) 0.003(3) 0.017(2)
O4A 0.055(3) 0.046(3) 0.048(3) 0.004(3) -0.007(3) -0.003(3)
O5A 0.106(5) 0.057(4) 0.060(4) 0.002(3) 0.008(3) -0.007(3)
C2 0.063(6) 0.045(5) 0.076(7) 0.000(5) -0.017(5) 0.018(4)
C3 0.055(6) 0.036(5) 0.087(7) -0.007(5) 0.005(5) 0.013(4)
C4 0.060(6) 0.070(7) 0.136(9) 0.001(6) 0.011(6) 0.007(5)
C5 0.097(8) 0.076(7) 0.095(8) 0.008(6) -0.033(6) -0.014(6)
C6 0.069(6) 0.057(6) 0.048(6) -0.006(5) -0.006(5) 0.011(5)
C7 0.056(6) 0.044(5) 0.071(6) 0.000(5) -0.004(5) 0.001(4)
C8 0.060(6) 0.066(6) 0.112(8) 0.008(6) 0.004(5) -0.002(5)
C9 0.049(5) 0.055(5) 0.038(5) 0.014(4) -0.003(4) 0.002(4)
C10 0.054(5) 0.034(4) 0.063(6) 0.013(4) 0.004(4) 0.013(4)
C11 0.032(4) 0.035(4) 0.052(5) 0.004(4) -0.004(4) -0.005(3)
C12 0.065(5) 0.037(4) 0.040(5) 0.006(4) 0.016(4) 0.002(4)
C13 0.075(6) 0.033(4) 0.039(5) 0.005(4) 0.003(4) 0.004(4)
C14 0.054(5) 0.041(5) 0.062(5) -0.004(4) -0.002(4) 0.005(4)
C15 0.052(6) 0.046(5) 0.058(6) 0.001(4) 0.005(4) 0.010(4)
C16 0.058(5) 0.056(5) 0.071(6) 0.011(5) 0.005(5) 0.017(4)
C17 0.062(6) 0.064(6) 0.069(6) 0.015(5) -0.003(5) 0.004(5)
C18 0.052(5) 0.085(7) 0.077(6) 0.011(6) -0.003(5) 0.002(5)
C19 0.044(5) 0.063(6) 0.082(7) 0.010(6) -0.018(5) 0.009(4)
C20 0.054(6) 0.075(7) 0.094(8) -0.010(6) -0.015(5) 0.018(5)
C21 0.058(5) 0.073(6) 0.110(7) 0.003(6) -0.033(5) 0.016(5)
C24 0.054(5) 0.064(6) 0.060(6) 0.010(5) -0.016(5) 0.002(4)
C25 0.090(7) 0.078(8) 0.081(8) -0.011(6) -0.023(6) -0.006(6)
C26 0.106(9) 0.098(9) 0.103(10) -0.031(8) -0.031(7) 0.006(7)
C27 0.090(7) 0.146(8) 0.084(7) -0.002(7) 0.006(6) 0.016(6)
C34 0.131(8) 0.176(9) 0.131(8) 0.012(8) -0.018(7) 0.011(7)
C33 0.125(8) 0.197(10) 0.117(8) 0.031(8) -0.006(7) 0.019(8)
C32 0.104(7) 0.188(9) 0.131(8) 0.050(7) -0.013(7) 0.010(7)
C29 0.075(6) 0.151(8) 0.098(7) 0.022(7) -0.010(5) 0.018(6)
C28 0.073(6) 0.111(7) 0.084(6) 0.041(6) -0.011(5) 0.009(5)
C31 0.079(6) 0.086(6) 0.131(8) 0.030(6) -0.033(6) 0.006(5)
C22 0.055(5) 0.069(6) 0.096(6) 0.037(5) -0.021(5) -0.006(4)
C23 0.046(5) 0.084(7) 0.074(7) 0.025(6) -0.018(5) -0.001(5)
C30 0.078(6) 0.132(8) 0.120(8) 0.065(7) -0.014(6) 0.006(6)
Cl1 0.0759(15) 0.0475(12) 0.0647(15) -0.0043(11) 0.0062(11) 0.0179(10)
Co1 0.0542(7) 0.0380(6) 0.0447(7) 0.0022(5) 0.0044(5) 0.0064(5)
N1 0.070(5) 0.040(4) 0.058(5) -0.001(4) -0.010(4) 0.011(3)
N2 0.051(4) 0.050(4) 0.058(5) 0.005(4) 0.009(4) 0.012(3)
N3 0.066(5) 0.045(4) 0.046(4) -0.002(3) 0.003(4) 0.007(3)
N4 0.066(5) 0.035(4) 0.055(5) 0.006(3) 0.006(4) 0.003(3)
N5 0.048(4) 0.037(4) 0.035(4) 0.003(3) 0.003(3) 0.002(3)
N6 0.044(4) 0.043(4) 0.061(4) 0.011(3) 0.000(3) 0.012(3)
O1 0.105(5) 0.060(4) 0.052(4) 0.021(3) -0.002(3) 0.021(3)
O2 0.080(5) 0.075(4) 0.064(4) 0.012(4) 0.026(4) 0.005(3)
O3 0.092(4) 0.067(4) 0.040(3) 0.011(3) 0.008(3) 0.011(3)
O4 0.088(5) 0.053(4) 0.051(4) 0.017(3) 0.006(3) -0.003(3)
O0AA 0.064(4) 0.084(5) 0.094(5) 0.044(4) 0.012(3) 0.006(3)
Cl0A 0.259(6) 0.320(7) 0.118(3) -0.035(4) -0.047(3) 0.106(5)
Cl2 0.160(4) 0.308(7) 0.290(7) -0.055(5) 0.017(4) 0.020(4)
Cl3 0.422(10) 0.114(4) 0.564(12) 0.038(6) 0.008(9) 0.017(5)
C0AA 0.148(8) 0.128(8) 0.126(8) -0.026(7) -0.010(7) 0.018(7)
O5 0.180(10) 0.212(12) 0.191(11) 0.063(10) 0.033(9) 0.075(9)

loop_
_atom_type_symbol
_atom_type_description
_atom_type_scat_dispersion_real
_atom_type_scat_dispersion_imag
_atom_type_scat_source
C C 0.0030 0.0020 'International Tables Vol C Tables 4.2.6.8 and 6.1.1.4'
H H 0.0000 0.0000 'International Tables Vol C Tables 4.2.6.8 and 6.1.1.4'
Cl Cl 0.1480 0.1590 'International Tables Vol C Tables 4.2.6.8 and 6.1.1.4'
Co Co 0.3490 0.9720 'International Tables Vol C Tables 4.2.6.8 and 6.1.1.4'
N N 0.0060 0.0030 'International Tables Vol C Tables 4.2.6.8 and 6.1.1.4'
O O 0.0110 0.0060 'International Tables Vol C Tables 4.2.6.8 and 6.1.1.4'

loop_
_geom_angle_atom_site_label_1
_geom_angle_atom_site_label_2
_geom_angle_atom_site_label_3
_geom_angle
H1A C1 H1B 109.5
H1A C1 H1C 109.5
H1B C1 H1C 109.5
C2 C1 H1A 109.5
C2 C1 H1B 109.5
C2 C1 H1C 109.5
H1AA C1A H1AB 109.5
H1AA C1A H1AC 109.5
H1AB C1A H1AC 109.5
C2A C1A H1AA 109.5
C2A C1A H1AB 109.5
C2A C1A H1AC 109.5
C3A C2A C1A 123.0(6)
N1A C2A C1A 123.9(6)
N1A C2A C3A 113.1(6)
C2A C3A C4A 123.4(6)
N2A C3A C2A 112.7(6)
N2A C3A C4A 123.6(6)
C3A C4A H4AA 109.5
C3A C4A H4AB 109.5
C3A C4A H4AC 109.5
H4AA C4A H4AB 109.5
H4AA C4A H4AC 109.5
H4AB C4A H4AC 109.5
H5AA C5A H5AB 109.5
H5AA C5A H5AC 109.5
H5AB C5A H5AC 109.5
C6A C5A H5AA 109.5
C6A C5A H5AB 109.5
C6A C5A H5AC 109.5
C7A C6A C5A 123.3(7)
N4A C6A C5A 122.6(7)
N4A C6A C7A 114.1(6)
C6A C7A C8A 124.2(7)
N3A C7A C6A 112.2(6)
N3A C7A C8A 123.7(8)
C7A C8A H8AA 109.5
C7A C8A H8AB 109.5
C7A C8A H8AC 109.5
H8AA C8A H8AB 109.5
H8AA C8A H8AC 109.5
H8AB C8A H8AC 109.5
C10A C9A H9A 118.5
N5A C9A H9A 118.5
N5A C9A C10A 122.9(6)
C9A C10A H10A 120.2
C11A C10A C9A 119.5(6)
C11A C10A H10A 120.2
C10A C11A C12A 117.8(6)
C10A C11A C14A 122.4(6)
C12A C11A C14A 119.8(6)
C11A C12A H12A 120.4
C13A C12A C11A 119.2(6)
C13A C12A H12A 120.4
C12A C13A H13A 118.3
N5A C13A C12A 123.4(6)
N5A C13A H13A 118.3
C11A C14A H14C 108.4
C11A C14A H14D 108.4
H14C C14A H14D 107.5
N6A C14A C11A 115.3(6)
N6A C14A H14C 108.4
N6A C14A H14D 108.4
N6A C15A C16A 117.4(8)
O5A C15A C16A 122.4(8)
O5A C15A N6A 120.2(7)
C15A C16A H16C 108.3
C15A C16A H16D 108.3
H16C C16A H16D 107.4
C17A C16A C15A 116.0(6)
C17A C16A H16C 108.3
C17A C16A H16D 108.3
C16A C17A H17C 109.7
C16A C17A H17D 109.7
C16A C17A C18A 109.9(6)
H17C C17A H17D 108.2
C18A C17A H17C 109.7
C18A C17A H17D 109.7
C17A C18A H18C 108.2
C17A C18A H18D 108.2
C17A C18A C19A 116.4(7)
H18C C18A H18D 107.3
C19A C18A H18C 108.2
C19A C18A H18D 108.2
C20A C19A C18A 119.4(10)
C20A C19A C24A 118.4(9)
C24A C19A C18A 122.1(9)
C19A C20A H20A 119.2
C19A C20A C21A 121.7(10)
C21A C20A H20A 119.2
C20A C21A H21A 119.9
C22A C21A C20A 120.1(11)
C22A C21A H21A 119.9
C21A C22A C23A 119.6(9)
C21A C22A C31A 121.7(11)
C23A C22A C31A 118.7(11)
C22A C23A C24A 120.2(10)
C28A C23A C22A 119.8(9)
C28A C23A C24A 119.9(10)
C19A C24A C23A 119.8(9)
C19A C24A C25A 123.3(9)
C23A C24A C25A 116.9(9)
C24A C25A H25A 118.7
C26A C25A C24A 122.7(9)
C26A C25A H25A 118.7
C25A C26A H26A 118.8
C25A C26A C27A 122.5(11)
C27A C26A H26A 118.8
C26A C27A C28A 116.8(10)
C34A C27A C26A 123.1(12)
C34A C27A C28A 120.1(11)
C23A C28A C27A 121.3(9)
C23A C28A C29A 120.0(10)
C27A C28A C29A 118.7(11)
C30A C29A C28A 116.2(11)
C32A C29A C28A 117.2(12)
C32A C29A C30A 126.6(12)
C29A C30A H30A 117.7
C31A C30A C29A 124.5(11)
C31A C30A H30A 117.7
C22A C31A H31A 119.7
C30A C31A C22A 120.6(11)
C30A C31A H31A 119.7
C29A C32A H32A 119.3
C33A C32A C29A 121.5(12)
C33A C32A H32A 119.3
C32A C33A H33A 118.7
C34A C33A C32A 122.6(13)
C34A C33A H33A 118.7
C27A C34A H34A 120.1
C33A C34A C27A 119.8(13)
C33A C34A H34A 120.1
N1A Co1A Cl1A 89.42(16)
N1A Co1A N3A 177.4(2)
N1A Co1A N5A 90.7(2)
N2A Co1A Cl1A 88.76(16)
N2A Co1A N1A 81.3(2)
N2A Co1A N3A 99.0(3)
N2A Co1A N4A 177.3(2)
N2A Co1A N5A 91.2(2)
N3A Co1A Cl1A 87.98(16)
N3A Co1A N5A 91.9(2)
N4A Co1A Cl1A 88.58(17)
N4A Co1A N1A 98.2(3)
N4A Co1A N3A 81.3(3)
N4A Co1A N5A 91.4(2)
N5A Co1A Cl1A 179.83(18)
C2A N1A Co1A 116.4(5)
C2A N1A O1A 121.9(5)
O1A N1A Co1A 121.7(4)
C3A N2A Co1A 116.4(5)
C3A N2A O2A 121.1(6)
O2A N2A Co1A 122.4(4)
C7A N3A Co1A 116.5(5)
C7A N3A O3A 121.6(6)
O3A N3A Co1A 121.8(4)
C6A N4A Co1A 115.7(5)
C6A N4A O4A 120.8(6)
O4A N4A Co1A 123.2(4)
C9A N5A C13A 117.1(5)
C9A N5A Co1A 121.8(4)
C13A N5A Co1A 121.1(4)
C14A N6A H6A 118.5
C15A N6A C14A 122.9(6)
C15A N6A H6A 118.5
N2A O2A H2A 116(4)
N4A O4A H4AD 115(3)
C3 C2 C1 124.5(9)
N1 C2 C1 123.6(9)
N1 C2 C3 111.9(8)
C2 C3 C4 122.7(9)
N2 C3 C2 114.0(8)
N2 C3 C4 123.3(9)
C3 C4 H4A 109.5
C3 C4 H4B 109.5
C3 C4 H4C 109.5
H4A C4 H4B 109.5
H4A C4 H4C 109.5
H4B C4 H4C 109.5
H5A C5 H5B 109.5
H5A C5 H5C 109.5
H5B C5 H5C 109.5
C6 C5 H5A 109.5
C6 C5 H5B 109.5
C6 C5 H5C 109.5
C7 C6 C5 124.4(8)
N3 C6 C5 122.0(8)
N3 C6 C7 113.6(7)
C6 C7 C8 124.7(8)
N4 C7 C6 112.7(7)
N4 C7 C8 122.6(8)
C7 C8 H8A 109.5
C7 C8 H8B 109.5
C7 C8 H8C 109.5
H8A C8 H8B 109.5
H8A C8 H8C 109.5
H8B C8 H8C 109.5
C10 C9 H9 119.2
N5 C9 H9 119.2
N5 C9 C10 121.6(7)
C9 C10 H10 119.7
C11 C10 C9 120.7(7)
C11 C10 H10 119.7
C10 C11 C12 117.3(7)
C10 C11 C14 122.6(7)
C12 C11 C14 120.1(7)
C11 C12 H12 120.0
C11 C12 C13 120.0(7)
C13 C12 H12 120.0
C12 C13 H13 118.5
N5 C13 C12 123.0(7)
N5 C13 H13 118.5
C11 C14 H14A 108.9
C11 C14 H14B 108.9
H14A C14 H14B 107.7
N6 C14 C11 113.5(6)
N6 C14 H14A 108.9
N6 C14 H14B 108.9
N6 C15 C16 115.8(7)
O0AA C15 C16 122.6(7)
O0AA C15 N6 121.6(7)
C15 C16 H16A 109.0
C15 C16 H16B 109.0
C15 C16 C17 112.7(7)
H16A C16 H16B 107.8
C17 C16 H16A 109.0
C17 C16 H16B 109.0
C16 C17 H17A 109.1
C16 C17 H17B 109.1
C16 C17 C18 112.3(7)
H17A C17 H17B 107.9
C18 C17 H17A 109.1
C18 C17 H17B 109.1
C17 C18 H18A 108.9
C17 C18 H18B 108.9
H18A C18 H18B 107.8
C19 C18 C17 113.2(7)
C19 C18 H18A 108.9
C19 C18 H18B 108.9
C20 C19 C18 117.7(8)
C20 C19 C24 119.9(8)
C24 C19 C18 122.4(7)
C19 C20 H20 120.0
C21 C20 C19 119.9(9)
C21 C20 H20 120.0
C20 C21 H21 118.9
C22 C21 C20 122.3(9)
C22 C21 H21 118.9
C19 C24 C25 121.5(8)
C19 C24 C23 119.3(7)
C25 C24 C23 119.2(8)
C24 C25 H25 119.6
C26 C25 C24 120.9(9)
C26 C25 H25 119.6
C25 C26 H26 120.4
C25 C26 C27 119.2(10)
C27 C26 H26 120.4
C34 C27 C26 118.7(9)
C34 C27 C28 120.0
C28 C27 C26 121.3(8)
C27 C34 H34 120.0
C27 C34 C33 120.0
C33 C34 H34 120.0
C34 C33 H33 120.0
C34 C33 C32 120.0
C32 C33 H33 120.0
C33 C32 H32 120.0
C29 C32 C33 120.0
C29 C32 H32 120.0
C32 C29 C28 120.0
C32 C29 C30 122.2(8)
C28 C29 C30 117.8(8)
C27 C28 C23 119.6(8)
C29 C28 C27 120.0
C29 C28 C23 120.4(8)
C22 C31 H31 121.7
C30 C31 H31 121.7
C30 C31 C22 116.7(10)
C21 C22 C31 121.2(9)
C21 C22 C23 118.3(8)
C23 C22 C31 120.5(9)
C28 C23 C24 119.7(8)
C28 C23 C22 119.9(8)
C22 C23 C24 120.4(7)
C29 C30 H30 117.7
C31 C30 C29 124.7(10)
C31 C30 H30 117.7
N1 Co1 Cl1 88.53(19)
N1 Co1 N2 81.1(3)
N1 Co1 N5 90.7(2)
N2 Co1 Cl1 90.87(19)
N2 Co1 N5 90.9(2)
N3 Co1 Cl1 90.12(19)
N3 Co1 N1 178.4(3)
N3 Co1 N2 98.1(3)
N3 Co1 N4 81.9(3)
N3 Co1 N5 90.7(2)
N4 Co1 Cl1 88.63(19)
N4 Co1 N1 98.9(3)
N4 Co1 N2 179.5(3)
N4 Co1 N5 89.6(2)
N5 Co1 Cl1 177.96(18)
C2 N1 Co1 116.8(6)
C2 N1 O1 120.1(7)
O1 N1 Co1 123.1(5)
C3 N2 Co1 116.1(6)
C3 N2 O2 121.4(7)
O2 N2 Co1 122.4(5)
C6 N3 Co1 115.7(6)
C6 N3 O3 122.0(7)
O3 N3 Co1 122.3(5)
C7 N4 Co1 116.1(6)
C7 N4 O4 122.0(7)
O4 N4 Co1 121.9(5)
C9 N5 Co1 122.0(5)
C13 N5 C9 117.4(6)
C13 N5 Co1 120.6(5)
C14 N6 H6 119.6
C15 N6 C14 120.7(6)
C15 N6 H6 119.6
N2 O2 H2 118(4)
N4 O4 H4 113(4)
Cl0A C0AA Cl2 108.4(8)
Cl0A C0AA H0AA 106.4
Cl2 C0AA H0AA 106.4
Cl3 C0AA Cl0A 120.4(10)
Cl3 C0AA Cl2 108.1(8)
Cl3 C0AA H0AA 106.4
H5D O5 H5E 109.5

loop_
_geom_bond_atom_site_label_1
_geom_bond_atom_site_label_2
_geom_bond_distance
C1 H1A 0.9600
C1 H1B 0.9600
C1 H1C 0.9600
C1 C2 1.472(11)
C1A H1AA 0.9600
C1A H1AB 0.9600
C1A H1AC 0.9600
C1A C2A 1.500(9)
C2A C3A 1.460(9)
C2A N1A 1.292(8)
C3A C4A 1.489(9)
C3A N2A 1.301(8)
C4A H4AA 0.9600
C4A H4AB 0.9600
C4A H4AC 0.9600
C5A H5AA 0.9600
C5A H5AB 0.9600
C5A H5AC 0.9600
C5A C6A 1.490(10)
C6A C7A 1.447(10)
C6A N4A 1.315(8)
C7A C8A 1.484(9)
C7A N3A 1.312(9)
C8A H8AA 0.9600
C8A H8AB 0.9600
C8A H8AC 0.9600
C9A H9A 0.9300
C9A C10A 1.378(8)
C9A N5A 1.335(8)
C10A H10A 0.9300
C10A C11A 1.378(8)
C11A C12A 1.378(9)
C11A C14A 1.529(8)
C12A H12A 0.9300
C12A C13A 1.373(8)
C13A H13A 0.9300
C13A N5A 1.335(7)
C14A H14C 0.9700
C14A H14D 0.9700
C14A N6A 1.439(8)
C15A C16A 1.504(10)
C15A N6A 1.326(9)
C15A O5A 1.224(9)
C16A H16C 0.9700
C16A H16D 0.9700
C16A C17A 1.500(9)
C17A H17C 0.9700
C17A H17D 0.9700
C17A C18A 1.525(10)
C18A H18C 0.9700
C18A H18D 0.9700
C18A C19A 1.531(11)
C19A C20A 1.381(12)
C19A C24A 1.411(12)
C20A H20A 0.9300
C20A C21A 1.414(13)
C21A H21A 0.9300
C21A C22A 1.363(14)
C22A C23A 1.411(13)
C22A C31A 1.450(12)
C23A C24A 1.411(11)
C23A C28A 1.406(13)
C24A C25A 1.438(12)
C25A H25A 0.9300
C25A C26A 1.307(13)
C26A H26A 0.9300
C26A C27A 1.417(13)
C27A C28A 1.417(13)
C27A C34A 1.392(14)
C28A C29A 1.461(12)
C29A C30A 1.418(14)
C29A C32A 1.395(14)
C30A H30A 0.9300
C30A C31A 1.295(13)
C31A H31A 0.9300
C32A H32A 0.9300
C32A C33A 1.361(15)
C33A H33A 0.9300
C33A C34A 1.354(15)
C34A H34A 0.9300
Cl1A Co1A 2.2363(18)
Co1A N1A 1.898(5)
Co1A N2A 1.891(5)
Co1A N3A 1.908(5)
Co1A N4A 1.895(6)
Co1A N5A 1.973(5)
N1A O1A 1.329(6)
N2A O2A 1.337(6)
N3A O3A 1.340(7)
N4A O4A 1.337(7)
N6A H6A 0.8600
O2A H2A 0.96(2)
O4A H4AD 0.960(18)
C2 C3 1.471(12)
C2 N1 1.301(10)
C3 C4 1.490(11)
C3 N2 1.283(10)
C4 H4A 0.9600
C4 H4B 0.9600
C4 H4C 0.9600
C5 H5A 0.9600
C5 H5B 0.9600
C5 H5C 0.9600
C5 C6 1.496(11)
C6 C7 1.462(11)
C6 N3 1.307(10)
C7 C8 1.483(11)
C7 N4 1.304(9)
C8 H8A 0.9600
C8 H8B 0.9600
C8 H8C 0.9600
C9 H9 0.9300
C9 C10 1.396(9)
C9 N5 1.342(8)
C10 H10 0.9300
C10 C11 1.358(9)
C11 C12 1.375(9)
C11 C14 1.511(9)
C12 H12 0.9300
C12 C13 1.378(9)
C13 H13 0.9300
C13 N5 1.332(8)
C14 H14A 0.9700
C14 H14B 0.9700
C14 N6 1.449(9)
C15 C16 1.492(10)
C15 N6 1.327(9)
C15 O0AA 1.225(8)
C16 H16A 0.9700
C16 H16B 0.9700
C16 C17 1.523(11)
C17 H17A 0.9700
C17 H17B 0.9700
C17 C18 1.533(10)
C18 H18A 0.9700
C18 H18B 0.9700
C18 C19 1.509(11)
C19 C20 1.388(8)
C19 C24 1.406(8)
C20 H20 0.9300
C20 C21 1.386(8)
C21 H21 0.9300
C21 C22 1.383(8)
C24 C25 1.409(8)
C24 C23 1.417(7)
C25 H25 0.9300
C25 C26 1.380(8)
C26 H26 0.9300
C26 C27 1.401(8)
C27 C34 1.3900
C27 C28 1.3900
C34 H34 0.9300
C34 C33 1.3900
C33 H33 0.9300
C33 C32 1.3900
C32 H32 0.9300
C32 C29 1.3900
C29 C28 1.3900
C29 C30 1.395(8)
C28 C23 1.399(6)
C31 H31 0.9300
C31 C22 1.416(8)
C31 C30 1.373(8)
C22 C23 1.408(8)
C30 H30 0.9300
Cl1 Co1 2.238(2)
Co1 N1 1.902(7)
Co1 N2 1.912(6)
Co1 N3 1.893(6)
Co1 N4 1.901(6)
Co1 N5 1.967(6)
N1 O1 1.350(8)
N2 O2 1.332(8)
N3 O3 1.335(7)
N4 O4 1.321(7)
N6 H6 0.8600
O2 H2 0.95(2)
O4 H4 0.97(2)
Cl0A C0AA 1.643(12)
Cl2 C0AA 1.696(13)
Cl3 C0AA 1.641(14)
C0AA H0AA 0.9800
O5 H5D 0.8496
O5 H5E 0.8504

loop_
_geom_hbond_atom_site_label_D
_geom_hbond_atom_site_label_H
_geom_hbond_atom_site_label_A
_geom_hbond_distance_DH
_geom_hbond_distance_HA
_geom_hbond_distance_DA
_geom_hbond_angle_DHA
_geom_hbond_publ_flag
N6 H6 O5A 0.86 2.02 2.853(8) 164.3 yes

loop_
_geom_torsion_atom_site_label_1
_geom_torsion_atom_site_label_2
_geom_torsion_atom_site_label_3
_geom_torsion_atom_site_label_4
_geom_torsion
C1 C2 C3 C4 6.8(12)
C1 C2 C3 N2 -176.2(8)
C1 C2 N1 Co1 176.4(6)
C1 C2 N1 O1 -3.8(12)
C1A C2A C3A C4A 6.8(10)
C1A C2A C3A N2A -179.2(6)
C1A C2A N1A Co1A -178.6(5)
C1A C2A N1A O1A -0.6(10)
C2A C3A N2A Co1A -2.4(7)
C2A C3A N2A O2A -179.4(5)
C3A C2A N1A Co1A 1.7(7)
C3A C2A N1A O1A 179.8(5)
C4A C3A N2A Co1A 171.5(5)
C4A C3A N2A O2A -5.4(10)
C5A C6A C7A C8A 5.5(11)
C5A C6A C7A N3A -175.2(6)
C5A C6A N4A Co1A 173.2(5)
C5A C6A N4A O4A -0.4(10)
C6A C7A N3A Co1A 0.0(7)
C6A C7A N3A O3A 177.6(5)
C7A C6A N4A Co1A -5.4(7)
C7A C6A N4A O4A -179.0(5)
C8A C7A N3A Co1A 179.4(5)
C8A C7A N3A O3A -3.1(10)
C9A C10A C11A C12A 0.6(9)
C9A C10A C11A C14A -178.7(6)
C10A C9A N5A C13A -1.2(9)
C10A C9A N5A Co1A 176.1(5)
C10A C11A C12A C13A -1.9(9)
C10A C11A C14A N6A -10.3(9)
C11A C12A C13A N5A 1.8(10)
C11A C14A N6A C15A -77.2(8)
C12A C11A C14A N6A 170.4(6)
C12A C13A N5A C9A -0.2(9)
C12A C13A N5A Co1A -177.5(5)
C14A C11A C12A C13A 177.5(6)
C15A C16A C17A C18A 172.4(8)
C16A C15A N6A C14A -177.9(6)
C16A C17A C18A C19A 170.4(9)
C17A C18A C19A C20A 102.4(10)
C17A C18A C19A C24A -81.3(11)
C18A C19A C20A C21A 174.6(9)
C18A C19A C24A C23A -172.3(7)
C18A C19A C24A C25A 5.4(13)
C19A C20A C21A C22A -1.3(16)
C19A C24A C25A C26A -179.4(9)
C20A C19A C24A C23A 4.1(12)
C20A C19A C24A C25A -178.2(8)
C20A C21A C22A C23A 2.1(16)
C20A C21A C22A C31A -176.6(9)
C21A C22A C23A C24A 0.2(14)
C21A C22A C23A C28A 177.5(9)
C21A C22A C31A C30A -178.7(11)
C22A C23A C24A C19A -3.3(12)
C22A C23A C24A C25A 178.9(8)
C22A C23A C28A C27A -177.9(8)
C22A C23A C28A C29A 2.9(12)
C23A C22A C31A C30A 2.5(15)
C23A C24A C25A C26A -1.7(13)
C23A C28A C29A C30A -0.8(13)
C23A C28A C29A C32A 179.6(9)
C24A C19A C20A C21A -1.8(14)
C24A C23A C28A C27A -0.5(13)
C24A C23A C28A C29A -179.7(7)
C24A C25A C26A C27A 0.8(15)
C25A C26A C27A C28A 0.3(14)
C25A C26A C27A C34A -179.4(10)
C26A C27A C28A C23A -0.4(13)
C26A C27A C28A C29A 178.8(8)
C26A C27A C34A C33A -178.8(10)
C27A C28A C29A C30A 179.9(8)
C27A C28A C29A C32A 0.4(13)
C28A C23A C24A C19A 179.3(8)
C28A C23A C24A C25A 1.5(11)
C28A C27A C34A C33A 1.6(16)
C28A C29A C30A C31A -0.4(16)
C28A C29A C32A C33A 0.8(15)
C29A C30A C31A C22A -0.5(17)
C29A C32A C33A C34A -0.8(19)
C30A C29A C32A C33A -178.7(11)
C31A C22A C23A C24A 178.9(8)
C31A C22A C23A C28A -3.7(13)
C32A C29A C30A C31A 179.1(11)
C32A C33A C34A C27A -0.4(19)
C34A C27A C28A C23A 179.3(9)
C34A C27A C28A C29A -1.5(13)
Cl1A Co1A N1A C2A 86.4(5)
Cl1A Co1A N1A O1A -91.6(4)
Cl1A Co1A N2A C3A -86.9(5)
Cl1A Co1A N2A O2A 90.0(4)
Cl1A Co1A N4A C6A -83.9(5)
Cl1A Co1A N4A O4A 89.5(5)
N1A C2A C3A C4A -173.5(6)
N1A C2A C3A N2A 0.4(8)
N1A Co1A N2A C3A 2.7(5)
N1A Co1A N2A O2A 179.6(5)
N1A Co1A N4A C6A -173.1(5)
N1A Co1A N4A O4A 0.3(5)
N2A Co1A N1A C2A -2.4(5)
N2A Co1A N1A O1A 179.6(5)
N3A Co1A N2A C3A -174.7(5)
N3A Co1A N2A O2A 2.2(5)
N3A Co1A N4A C6A 4.3(5)
N3A Co1A N4A O4A 177.7(5)
N4A C6A C7A C8A -175.9(6)
N4A C6A C7A N3A 3.5(8)
N4A Co1A N1A C2A 174.9(5)
N4A Co1A N1A O1A -3.1(5)
N5A C9A C10A C11A 1.0(10)
N5A Co1A N1A C2A -93.5(5)
N5A Co1A N1A O1A 88.4(4)
N5A Co1A N2A C3A 93.2(5)
N5A Co1A N2A O2A -89.9(5)
N5A Co1A N4A C6A 95.9(5)
N5A Co1A N4A O4A -90.6(5)
N6A C15A C16A C17A 95.1(9)
O5A C15A C16A C17A -85.4(10)
O5A C15A N6A C14A 2.6(10)
C2 C3 N2 Co1 -2.1(8)
C2 C3 N2 O2 -179.4(6)
C3 C2 N1 Co1 -3.3(8)
C3 C2 N1 O1 176.5(6)
C4 C3 N2 Co1 174.9(6)
C4 C3 N2 O2 -2.4(11)
C5 C6 C7 C8 -4.5(13)
C5 C6 C7 N4 176.0(8)
C5 C6 N3 Co1 -177.1(6)
C5 C6 N3 O3 1.7(12)
C6 C7 N4 Co1 1.7(9)
C6 C7 N4 O4 -178.1(6)
C7 C6 N3 Co1 0.4(9)
C7 C6 N3 O3 179.2(6)
C8 C7 N4 Co1 -177.7(6)
C8 C7 N4 O4 2.4(11)
C9 C10 C11 C12 -2.0(10)
C9 C10 C11 C14 176.6(6)
C10 C9 N5 C13 1.4(10)
C10 C9 N5 Co1 179.1(5)
C10 C11 C12 C13 1.3(10)
C10 C11 C14 N6 39.3(10)
C11 C12 C13 N5 0.9(11)
C11 C14 N6 C15 85.3(8)
C12 C11 C14 N6 -142.1(7)
C12 C13 N5 C9 -2.2(10)
C12 C13 N5 Co1 -179.9(5)
C14 C11 C12 C13 -177.4(6)
C15 C16 C17 C18 172.8(7)
C16 C15 N6 C14 174.3(6)
C16 C17 C18 C19 58.4(10)
C17 C18 C19 C20 -100.3(9)
C17 C18 C19 C24 77.7(10)
C18 C19 C20 C21 178.4(7)
C18 C19 C24 C25 1.3(12)
C18 C19 C24 C23 -177.0(7)
C19 C20 C21 C22 -1.3(13)
C19 C24 C25 C26 -178.7(8)
C19 C24 C23 C28 178.0(7)
C19 C24 C23 C22 -1.4(11)
C20 C19 C24 C25 179.3(7)
C20 C19 C24 C23 1.0(11)
C20 C21 C22 C31 179.5(8)
C20 C21 C22 C23 0.8(13)
C21 C22 C23 C24 0.5(12)
C21 C22 C23 C28 -178.9(7)
C24 C19 C20 C21 0.3(12)
C24 C25 C26 C27 1.9(14)
C25 C24 C23 C28 -0.3(11)
C25 C24 C23 C22 -179.8(8)
C25 C26 C27 C34 177.2(7)
C25 C26 C27 C28 -2.8(12)
C26 C27 C34 C33 180.0(8)
C26 C27 C28 C29 -180.0(8)
C26 C27 C28 C23 2.1(9)
C27 C34 C33 C32 0.0
C27 C28 C23 C24 -0.5(9)
C27 C28 C23 C22 178.9(6)
C34 C27 C28 C29 0.0
C34 C27 C28 C23 -178.0(7)
C34 C33 C32 C29 0.0
C33 C32 C29 C28 0.0
C33 C32 C29 C30 -179.2(8)
C32 C29 C28 C27 0.0
C32 C29 C28 C23 177.9(7)
C32 C29 C30 C31 -179.5(8)
C29 C28 C23 C24 -178.4(6)
C29 C28 C23 C22 1.0(10)
C28 C27 C34 C33 0.0
C28 C29 C30 C31 1.3(13)
C31 C22 C23 C24 -178.1(8)
C31 C22 C23 C28 2.4(12)
C22 C31 C30 C29 2.0(15)
C23 C24 C25 C26 -0.4(13)
C30 C29 C28 C27 179.2(8)
C30 C29 C28 C23 -2.8(8)
C30 C31 C22 C21 177.6(9)
C30 C31 C22 C23 -3.8(13)
Cl1 Co1 N3 C6 89.0(5)
Cl1 Co1 N3 O3 -89.7(5)
N1 C2 C3 C4 -173.5(7)
N1 C2 C3 N2 3.5(10)
N2 Co1 N3 C6 179.9(5)
N2 Co1 N3 O3 1.1(5)
N3 C6 C7 C8 178.1(7)
N3 C6 C7 N4 -1.4(10)
N4 Co1 N3 C6 0.4(6)
N4 Co1 N3 O3 -178.3(5)
N5 C9 C10 C11 0.7(11)
N5 Co1 N3 C6 -89.1(6)
N5 Co1 N3 O3 92.1(5)
N6 C15 C16 C17 132.1(7)
O0AA C15 C16 C17 -50.5(11)
O0AA C15 N6 C14 -3.2(11)
